data_7060421
loop_
_publ_author_name
'Anisimov, Anton A.'
'Temnikov, Maxim N.'
'Krizhanovskiy, Ilya'
'Timoshina, Ekaterina I.'
'Milenin, Sergey A.'
'Peregudov, Alexander S.'
'Dolgushin, Fedor M.'
'Muzafarov, Aziz M.'

_publ_section_title
;
 A thiol--ene click reaction with preservation of the Si--H bond: a new
 approach for the synthesis of functional organosilicon compounds
;
_journal_issue 13
_journal_name_full 'New Journal of Chemistry'
_journal_page_first 5764
_journal_page_last 5769
_journal_paper_doi 10.1039/D1NJ00411E
_journal_volume 45
_journal_year 2021
_chemical_formula_moiety 'C27 H34 S3 Si'
_chemical_formula_sum 'C27 H34 S3 Si'
_chemical_formula_weight 482.81
_space_group_crystal_system hexagonal
_space_group_IT_number 176
_space_group_name_Hall '-P 6c'
_space_group_name_H-M_alt 'P 63/m'
_atom_sites_solution_hydrogens mixed
_atom_sites_solution_primary direct
_audit_creation_method SHELXL-2014/7
_audit_update_record
;
2020-11-30 deposited with the CCDC.	2021-02-18 downloaded from the CCDC.
;
_cell_angle_alpha 90
_cell_angle_beta 90
_cell_angle_gamma 120
_cell_formula_units_Z 2
_cell_length_a 14.6919(5)
_cell_length_b 14.6919(5)
_cell_length_c 6.9649(3)
_cell_measurement_reflns_used 9888
_cell_measurement_temperature 120(2)
_cell_measurement_theta_max 33.52
_cell_measurement_theta_min 2.77
_cell_volume 1301.97(8)
_computing_cell_refinement 'Bruker SAINT'
_computing_data_collection 'Bruker APEX2'
_computing_data_reduction 'Bruker SAINT'
_computing_molecular_graphics 'Bruker SHELXTL'
_computing_publication_material 'Bruker SHELXTL'
_computing_structure_refinement 'SHELXL-2014/7 (Sheldrick, 2014)'
_computing_structure_solution 'SHELXS-97 (Sheldrick, 2008)'
_diffrn_ambient_temperature 120(2)
_diffrn_measured_fraction_theta_full 1.000
_diffrn_measured_fraction_theta_max 1.000
_diffrn_measurement_device_type 'Bruker APEX-II CCD'
_diffrn_measurement_method '\f and \w scans'
_diffrn_radiation_type MoK\a
_diffrn_radiation_wavelength 0.71073
_diffrn_reflns_av_R_equivalents 0.0230
_diffrn_reflns_av_unetI/netI 0.0083
_diffrn_reflns_Laue_measured_fraction_full 1.000
_diffrn_reflns_Laue_measured_fraction_max 1.000
_diffrn_reflns_limit_h_max 20
_diffrn_reflns_limit_h_min -20
_diffrn_reflns_limit_k_max 20
_diffrn_reflns_limit_k_min -20
_diffrn_reflns_limit_l_max 9
_diffrn_reflns_limit_l_min -9
_diffrn_reflns_number 22615
_diffrn_reflns_point_group_measured_fraction_full 1.000
_diffrn_reflns_point_group_measured_fraction_max 1.000
_diffrn_reflns_theta_full 25.242
_diffrn_reflns_theta_max 29.997
_diffrn_reflns_theta_min 1.600
_exptl_absorpt_coefficient_mu 0.344
_exptl_absorpt_correction_T_max 0.934
_exptl_absorpt_correction_T_min 0.903
_exptl_absorpt_correction_type multi-scan
_exptl_absorpt_process_details SADABS
_exptl_crystal_colour colourless
_exptl_crystal_density_diffrn 1.232
_exptl_crystal_description prism
_exptl_crystal_F_000 516
_exptl_crystal_size_max 0.260
_exptl_crystal_size_mid 0.240
_exptl_crystal_size_min 0.200
_refine_diff_density_max 0.316
_refine_diff_density_min -0.243
_refine_diff_density_rms 0.058
_refine_ls_extinction_method none
_refine_ls_goodness_of_fit_ref 1.045
_refine_ls_hydrogen_treatment mixed
_refine_ls_matrix_type full
_refine_ls_number_parameters 66
_refine_ls_number_reflns 1364
_refine_ls_number_restraints 0
_refine_ls_restrained_S_all 1.045
_refine_ls_R_factor_all 0.0330
_refine_ls_R_factor_gt 0.0324
_refine_ls_shift/su_max 0.002
_refine_ls_shift/su_mean 0.000
_refine_ls_structure_factor_coef Fsqd
_refine_ls_weighting_details 'w=1/[\s^2^(Fo^2^)+(0.0320P)^2^+0.8527P] where P=(Fo^2^+2Fc^2^)/3'
_refine_ls_weighting_scheme calc
_refine_ls_wR_factor_gt 0.0838
_refine_ls_wR_factor_ref 0.0843
_reflns_Friedel_coverage 0.000
_reflns_number_gt 1332
_reflns_number_total 1364
_reflns_threshold_expression 'I > 2\s(I)'
_cod_data_source_file d1nj00411e2.cif
_cod_data_source_block sad
_cod_depositor_comments 'Adding full bibliography for 7060421.cif.'
_cod_original_cell_volume 1301.97(10)
_cod_database_code 7060421
_shelx_shelxl_version_number 2014/7
_shelx_space_group_comment
; 
The symmetry employed for this shelxl refinement is uniquely defined 
by the following loop, which should always be used as a source of 
symmetry information in preference to the above space-group names. 
They are only intended as comments. 
;
_shelx_estimated_absorpt_t_min 0.916
_shelx_estimated_absorpt_t_max 0.934

loop_
_space_group_symop_operation_xyz
'x, y, z'
'-y, x-y, z'
'-x+y, -x, z'
'-x, -y, z+1/2'
'y, -x+y, z+1/2'
'x-y, x, z+1/2'
'-x, -y, -z'
'y, -x+y, -z'
'x-y, x, -z'
'x, y, -z-1/2'
'-y, x-y, -z-1/2'
'-x+y, -x, -z-1/2'

loop_
_atom_site_label
_atom_site_type_symbol
_atom_site_fract_x
_atom_site_fract_y
_atom_site_fract_z
_atom_site_U_iso_or_equiv
_atom_site_adp_type
_atom_site_occupancy
_atom_site_site_symmetry_order
_atom_site_calc_flag
_atom_site_refinement_flags_posn
_atom_site_refinement_flags_adp
_atom_site_refinement_flags_occupancy
_atom_site_disorder_assembly
_atom_site_disorder_group
Si1 Si 0.3333 0.6667 0.65280(16) 0.0155(2) Uani 0.5 3 d S T P . .
H1 H 0.3333 0.6667 0.445(8) 0.024(13) Uiso 0.5 3 d S . P . .
S1 S 0.65558(3) 1.08094(3) 0.7500 0.02427(13) Uani 1 2 d S T P . .
C1 C 0.47194(11) 0.75705(11) 0.7500 0.0235(3) Uani 1 2 d S T P . .
H1A H 0.5213 0.7481 0.6736 0.028 Uiso 0.5 1 d R U P . .
H1B H 0.4759 0.7362 0.8789 0.028 Uiso 0.5 1 d R U P . .
C2 C 0.50408(12) 0.87413(12) 0.7500 0.0273(4) Uani 1 2 d S T P . .
H2A H 0.4754 0.8891 0.8615 0.033 Uiso 1 1 d R U . . .
C3 C 0.62313(11) 0.94445(11) 0.7500 0.0189(3) Uani 1 2 d S T P . .
H3A H 0.6524 0.9303 0.8617 0.023 Uiso 1 1 d R U . . .
C4 C 0.79417(12) 1.15045(12) 0.7500 0.0215(3) Uani 1 2 d S T P . .
C5 C 0.85534(13) 1.10252(14) 0.7500 0.0331(4) Uani 1 2 d S T P . .
H5A H 0.8226 1.0280 0.7500 0.040 Uiso 1 2 calc R U P . .
C6 C 0.96469(14) 1.16386(16) 0.7500 0.0390(5) Uani 1 2 d S T P . .
H6A H 1.0061 1.1307 0.7500 0.047 Uiso 1 2 calc R U P . .
C7 C 1.01342(13) 1.27202(15) 0.7500 0.0346(4) Uani 1 2 d S T P . .
H7A H 1.0879 1.3132 0.7500 0.042 Uiso 1 2 calc R U P . .
C8 C 0.95310(14) 1.32021(13) 0.7500 0.0308(4) Uani 1 2 d S T P . .
H8A H 0.9865 1.3947 0.7500 0.037 Uiso 1 2 calc R U P . .
C9 C 0.84408(13) 1.26044(12) 0.7500 0.0242(3) Uani 1 2 d S T P . .
H9A H 0.8033 1.2942 0.7500 0.029 Uiso 1 2 calc R U P . .

loop_
_atom_site_aniso_label
_atom_site_aniso_U_11
_atom_site_aniso_U_22
_atom_site_aniso_U_33
_atom_site_aniso_U_23
_atom_site_aniso_U_13
_atom_site_aniso_U_12
Si1 0.0119(2) 0.0119(2) 0.0226(5) 0.000 0.000 0.00594(12)
S1 0.01600(18) 0.01406(18) 0.0403(3) 0.000 0.000 0.00565(13)
C1 0.0132(6) 0.0135(6) 0.0430(9) 0.000 0.000 0.0060(5)
C2 0.0131(6) 0.0137(6) 0.0533(11) 0.000 0.000 0.0053(5)
C3 0.0147(6) 0.0130(6) 0.0267(7) 0.000 0.000 0.0052(5)
C4 0.0161(6) 0.0166(6) 0.0253(7) 0.000 0.000 0.0032(5)
C5 0.0171(7) 0.0193(7) 0.0577(13) 0.000 0.000 0.0053(6)
C6 0.0181(8) 0.0322(9) 0.0615(14) 0.000 0.000 0.0086(7)
C7 0.0163(7) 0.0317(9) 0.0395(10) 0.000 0.000 -0.0002(6)
C8 0.0268(8) 0.0193(7) 0.0288(8) 0.000 0.000 -0.0016(6)
C9 0.0253(7) 0.0167(7) 0.0229(7) 0.000 0.000 0.0047(6)

loop_
_atom_type_symbol
_atom_type_description
_atom_type_scat_dispersion_real
_atom_type_scat_dispersion_imag
_atom_type_scat_source
C C 0.0033 0.0016 'International Tables Vol C Tables 4.2.6.8 and 6.1.1.4'
H H 0.0000 0.0000 'International Tables Vol C Tables 4.2.6.8 and 6.1.1.4'
Si Si 0.0817 0.0704 'International Tables Vol C Tables 4.2.6.8 and 6.1.1.4'
S S 0.1246 0.1234 'International Tables Vol C Tables 4.2.6.8 and 6.1.1.4'

loop_
_geom_angle_atom_site_label_1
_geom_angle_atom_site_label_2
_geom_angle_atom_site_label_3
_geom_angle
_geom_angle_site_symmetry_1
_geom_angle_site_symmetry_3
_geom_angle_publ_flag
Si1 Si1 C1 69.29(3) 10_557 3_565 ?
Si1 Si1 C1 69.29(3) 10_557 . ?
C1 Si1 C1 108.21(4) 3_565 . ?
Si1 Si1 C1 69.29(3) 10_557 2_665 ?
C1 Si1 C1 108.20(4) 3_565 2_665 ?
C1 Si1 C1 108.20(4) . 2_665 ?
Si1 Si1 H1 180.00(2) 10_557 . ?
C1 Si1 H1 110.71(4) 3_565 . ?
C1 Si1 H1 110.71(4) . . ?
C1 Si1 H1 110.71(4) 2_665 . ?
C4 S1 C3 103.25(7) . . ?
C2 C1 Si1 113.63(9) . 10_557 ?
C2 C1 Si1 113.63(9) . . ?
Si1 C1 Si1 41.42(7) 10_557 . ?
C2 C1 H1A 108.8 . . ?
Si1 C1 H1A 135.6 10_557 . ?
Si1 C1 H1A 108.8 . . ?
C2 C1 H1B 108.8 . . ?
Si1 C1 H1B 70.2 10_557 . ?
Si1 C1 H1B 108.8 . . ?
H1A C1 H1B 107.7 . . ?
C3 C2 C1 111.39(12) . . ?
C3 C2 H2A 109.3 . . ?
C1 C2 H2A 109.4 . . ?
C2 C3 S1 109.13(10) . . ?
C2 C3 H3A 109.8 . . ?
S1 C3 H3A 109.9 . . ?
C5 C4 C9 119.04(14) . . ?
C5 C4 S1 123.91(12) . . ?
C9 C4 S1 117.05(12) . . ?
C4 C5 C6 119.99(16) . . ?
C4 C5 H5A 120.0 . . ?
C6 C5 H5A 120.0 . . ?
C7 C6 C5 120.76(18) . . ?
C7 C6 H6A 119.6 . . ?
C5 C6 H6A 119.6 . . ?
C6 C7 C8 119.58(16) . . ?
C6 C7 H7A 120.2 . . ?
C8 C7 H7A 120.2 . . ?
C7 C8 C9 120.50(16) . . ?
C7 C8 H8A 119.7 . . ?
C9 C8 H8A 119.7 . . ?
C8 C9 C4 120.14(16) . . ?
C8 C9 H9A 119.9 . . ?
C4 C9 H9A 119.9 . . ?

loop_
_geom_bond_atom_site_label_1
_geom_bond_atom_site_label_2
_geom_bond_distance
_geom_bond_site_symmetry_2
_geom_bond_publ_flag
Si1 Si1 1.354(2) 10_557 ?
Si1 C1 1.9142(14) 3_565 ?
Si1 C1 1.9143(14) . ?
Si1 C1 1.9143(14) 2_665 ?
Si1 H1 1.45(6) . ?
S1 C4 1.7633(15) . ?
S1 C3 1.8145(14) . ?
C1 C2 1.539(2) . ?
C1 Si1 1.9142(14) 10_557 ?
C1 H1A 0.9601 . ?
C1 H1B 0.9600 . ?
C2 C3 1.523(2) . ?
C2 H2A 0.9600 . ?
C3 H3A 0.9600 . ?
C4 C5 1.392(2) . ?
C4 C9 1.401(2) . ?
C5 C6 1.395(2) . ?
C5 H5A 0.9500 . ?
C6 C7 1.378(3) . ?
C6 H6A 0.9500 . ?
C7 C8 1.383(3) . ?
C7 H7A 0.9500 . ?
C8 C9 1.389(2) . ?
C8 H8A 0.9500 . ?
C9 H9A 0.9500 . ?
